data_4088253
loop_
_publ_author_name
'Veit, Philipp'
'Prantl, Ephraim'
'F\"orster, Christoph'
'Heinze, Katja'

_publ_section_title
;
 Competitive NH&#x00B7;&#x00B7;&#x00B7;Ru/Fe Hydrogen Bonding in
 Ferrocenyl Ruthenocenyl Tosyl Hydrazone
;
_journal_issue 2
_journal_name_full Organometallics
_journal_page_first 249
_journal_paper_doi 10.1021/acs.organomet.5b00963
_journal_volume 35
_journal_year 2016
_chemical_formula_sum 'C28 H26 N2 O2 Ru2 S'
_chemical_formula_weight 656.71
_space_group_IT_number 14
_space_group_name_Hall '-P 2ybc'
_space_group_name_H-M_alt 'P 1 21/c 1'
_symmetry_cell_setting monoclinic
_symmetry_space_group_name_H-M 'P 1 21/c 1'
_atom_sites_solution_hydrogens geom
_atom_sites_solution_primary direct
_atom_sites_solution_secondary difmap
_audit_creation_method SHELXL-97
_cell_angle_alpha 90.00
_cell_angle_beta 96.7005(17)
_cell_angle_gamma 90.00
_cell_formula_units_Z 4
_cell_length_a 7.4062(6)
_cell_length_b 11.3262(9)
_cell_length_c 29.215(2)
_cell_measurement_temperature 193(2)
_cell_volume 2433.9(3)
_computing_cell_refinement 'Bruker SMART'
_computing_data_collection 'Bruker SMART'
_computing_data_reduction 'Bruker SAINT'
_computing_structure_refinement 'SHELXL-97 (Sheldrick, 1997)'
_computing_structure_solution 'SHELXS-97 (Sheldrick, 1990)'
_diffrn_ambient_temperature 193(2)
_diffrn_measured_fraction_theta_full 0.995
_diffrn_measured_fraction_theta_max 0.995
_diffrn_measurement_device_type 'CCD area detector'
_diffrn_measurement_method 'phi and omega scans'
_diffrn_radiation_monochromator graphite
_diffrn_radiation_source 'fine-focus sealed tube'
_diffrn_radiation_type MoK\a
_diffrn_radiation_wavelength 0.71073
_diffrn_reflns_av_R_equivalents 0.0488
_diffrn_reflns_av_sigmaI/netI 0.0368
_diffrn_reflns_limit_h_max 9
_diffrn_reflns_limit_h_min -9
_diffrn_reflns_limit_k_max 14
_diffrn_reflns_limit_k_min -14
_diffrn_reflns_limit_l_max 25
_diffrn_reflns_limit_l_min -38
_diffrn_reflns_number 22483
_diffrn_reflns_theta_full 27.87
_diffrn_reflns_theta_max 27.87
_diffrn_reflns_theta_min 2.28
_exptl_absorpt_coefficient_mu 1.357
_exptl_absorpt_correction_T_max 0.8541
_exptl_absorpt_correction_T_min 0.5224
_exptl_absorpt_correction_type multi-scan
_exptl_absorpt_process_details MULABS
_exptl_crystal_colour yellow
_exptl_crystal_density_diffrn 1.792
_exptl_crystal_density_method 'not measured'
_exptl_crystal_description needle
_exptl_crystal_F_000 1312
_exptl_crystal_size_max 0.55
_exptl_crystal_size_mid 0.18
_exptl_crystal_size_min 0.12
_refine_diff_density_max 0.434
_refine_diff_density_min -0.684
_refine_diff_density_rms 0.097
_refine_ls_extinction_method none
_refine_ls_goodness_of_fit_ref 1.066
_refine_ls_hydrogen_treatment mixed
_refine_ls_matrix_type full
_refine_ls_number_parameters 320
_refine_ls_number_reflns 5778
_refine_ls_number_restraints 1
_refine_ls_restrained_S_all 1.066
_refine_ls_R_factor_all 0.0320
_refine_ls_R_factor_gt 0.0273
_refine_ls_shift/su_max 0.001
_refine_ls_shift/su_mean 0.000
_refine_ls_structure_factor_coef Fsqd
_refine_ls_weighting_details 'calc w=1/[\s^2^(Fo^2^)+(0.0291P)^2^+0.6172P] where P=(Fo^2^+2Fc^2^)/3'
_refine_ls_weighting_scheme calc
_refine_ls_wR_factor_gt 0.0646
_refine_ls_wR_factor_ref 0.0663
_reflns_number_gt 5140
_reflns_number_total 5778
_reflns_threshold_expression >2sigma(I)
_cod_data_source_file om5b00963_si_001.cif
_cod_data_source_block ep1
_cod_original_sg_symbol_H-M P2(1)/c
_cod_database_code 4088253

loop_
_symmetry_equiv_pos_as_xyz
'x, y, z'
'-x, y+1/2, -z+1/2'
'-x, -y, -z'
'x, -y-1/2, z-1/2'

loop_
_atom_site_label
_atom_site_type_symbol
_atom_site_fract_x
_atom_site_fract_y
_atom_site_fract_z
_atom_site_U_iso_or_equiv
_atom_site_adp_type
_atom_site_occupancy
_atom_site_symmetry_multiplicity
_atom_site_calc_flag
_atom_site_refinement_flags
Ru1 Ru 0.51609(3) 0.520691(17) 0.403929(7) 0.01872(6) Uani 1 1 d .
Ru2 Ru 0.20491(3) 0.260786(16) 0.262869(7) 0.01700(6) Uani 1 1 d .
S1 S 0.43594(9) -0.01195(5) 0.37819(2) 0.02446(15) Uani 1 1 d .
O1 O 0.3220(3) -0.09127(15) 0.34951(7) 0.0312(4) Uani 1 1 d .
O2 O 0.6051(3) -0.05132(17) 0.40128(7) 0.0347(5) Uani 1 1 d .
N1 N 0.5723(3) 0.18993(18) 0.36499(7) 0.0209(4) Uani 1 1 d .
N2 N 0.4801(3) 0.09533(18) 0.34285(7) 0.0216(5) Uani 1 1 d D
H2N H 0.396(3) 0.116(2) 0.3223(8) 0.026(8) Uiso 1 1 d D
C1 C 0.2230(4) 0.5011(3) 0.38972(11) 0.0355(7) Uani 1 1 d .
H1B H 0.1573 0.4449 0.3672 0.043 Uiso 1 1 calc R
C2 C 0.2693(4) 0.6192(3) 0.38069(10) 0.0303(6) Uani 1 1 d .
H2B H 0.2430 0.6611 0.3505 0.036 Uiso 1 1 calc R
C3 C 0.3523(4) 0.6698(2) 0.42259(10) 0.0303(6) Uani 1 1 d .
H3A H 0.3948 0.7533 0.4269 0.036 Uiso 1 1 calc R
C4 C 0.3579(4) 0.5835(3) 0.45726(9) 0.0315(7) Uani 1 1 d .
H4A H 0.4040 0.5950 0.4905 0.038 Uiso 1 1 calc R
C5 C 0.2778(4) 0.4786(3) 0.43724(11) 0.0372(7) Uani 1 1 d .
H5A H 0.2570 0.4038 0.4540 0.045 Uiso 1 1 calc R
C6 C 0.6579(3) 0.3882(2) 0.36827(8) 0.0194(5) Uani 1 1 d .
C7 C 0.6984(3) 0.5033(2) 0.35098(9) 0.0224(5) Uani 1 1 d .
H7A H 0.6738 0.5306 0.3183 0.027 Uiso 1 1 calc R
C8 C 0.7881(3) 0.5696(2) 0.38883(10) 0.0271(6) Uani 1 1 d .
H8A H 0.8358 0.6519 0.3872 0.033 Uiso 1 1 calc R
C9 C 0.8035(4) 0.4971(2) 0.42837(10) 0.0281(6) Uani 1 1 d .
H9A H 0.8638 0.5198 0.4596 0.034 Uiso 1 1 calc R
C10 C 0.7240(3) 0.3855(2) 0.41633(9) 0.0249(6) Uani 1 1 d .
H10A H 0.7204 0.3160 0.4373 0.030 Uiso 1 1 calc R
C11 C 0.5653(3) 0.2889(2) 0.34256(8) 0.0183(5) Uani 1 1 d .
C12 C 0.4787(3) 0.3081(2) 0.29489(8) 0.0184(5) Uani 1 1 d .
C13 C 0.3852(3) 0.4119(2) 0.27666(9) 0.0202(5) Uani 1 1 d .
H13A H 0.3590 0.4835 0.2948 0.024 Uiso 1 1 calc R
C14 C 0.3428(3) 0.3983(2) 0.22861(9) 0.0245(6) Uani 1 1 d .
H14A H 0.2824 0.4589 0.2071 0.029 Uiso 1 1 calc R
C15 C 0.4096(4) 0.2869(2) 0.21547(9) 0.0241(5) Uani 1 1 d .
H15A H 0.4041 0.2555 0.1833 0.029 Uiso 1 1 calc R
C16 C 0.4918(3) 0.2295(2) 0.25650(9) 0.0206(5) Uani 1 1 d .
H16A H 0.5538 0.1510 0.2580 0.025 Uiso 1 1 calc R
C17 C 0.0086(4) 0.2069(3) 0.30951(10) 0.0326(7) Uani 1 1 d .
H17A H 0.0282 0.2097 0.3439 0.039 Uiso 1 1 calc R
C18 C -0.0672(4) 0.2981(3) 0.28012(11) 0.0313(6) Uani 1 1 d .
H18A H -0.1118 0.3761 0.2902 0.038 Uiso 1 1 calc R
C19 C -0.0789(4) 0.2566(2) 0.23394(10) 0.0280(6) Uani 1 1 d .
H19A H -0.1332 0.3004 0.2059 0.034 Uiso 1 1 calc R
C20 C -0.0091(3) 0.1394(2) 0.23473(9) 0.0269(6) Uani 1 1 d .
H20A H -0.0051 0.0866 0.2074 0.032 Uiso 1 1 calc R
C21 C 0.0454(4) 0.1086(2) 0.28151(10) 0.0303(6) Uani 1 1 d .
H21A H 0.0954 0.0306 0.2929 0.036 Uiso 1 1 calc R
C22 C 0.3063(4) 0.0493(2) 0.41927(9) 0.0248(6) Uani 1 1 d .
C23 C 0.3929(4) 0.1056(3) 0.45792(9) 0.0326(7) Uani 1 1 d .
H23A H 0.5218 0.1097 0.4632 0.039 Uiso 1 1 calc R
C24 C 0.2860(4) 0.1556(3) 0.48871(10) 0.0362(7) Uani 1 1 d .
H24A H 0.3440 0.1945 0.5153 0.043 Uiso 1 1 calc R
C25 C 0.0983(4) 0.1511(2) 0.48224(9) 0.0314(6) Uani 1 1 d .
C26 C 0.0160(4) 0.0941(3) 0.44332(10) 0.0332(7) Uani 1 1 d .
H26A H -0.1129 0.0901 0.4381 0.040 Uiso 1 1 calc R
C27 C 0.1183(4) 0.0427(2) 0.41184(10) 0.0300(6) Uani 1 1 d .
H27A H 0.0601 0.0034 0.3854 0.036 Uiso 1 1 calc R
C28 C -0.0131(5) 0.2067(3) 0.51667(11) 0.0448(8) Uani 1 1 d .
H28A H 0.0683 0.2425 0.5417 0.067 Uiso 1 1 calc R
H28B H -0.0875 0.1459 0.5293 0.067 Uiso 1 1 calc R
H28C H -0.0925 0.2675 0.5013 0.067 Uiso 1 1 calc R

loop_
_atom_site_aniso_label
_atom_site_aniso_U_11
_atom_site_aniso_U_22
_atom_site_aniso_U_33
_atom_site_aniso_U_23
_atom_site_aniso_U_13
_atom_site_aniso_U_12
Ru1 0.01865(11) 0.01945(11) 0.01802(11) -0.00085(8) 0.00199(8) 0.00055(8)
Ru2 0.01754(10) 0.01591(10) 0.01757(11) 0.00057(7) 0.00212(8) -0.00183(7)
S1 0.0325(4) 0.0171(3) 0.0240(3) 0.0032(2) 0.0044(3) -0.0002(3)
O1 0.0447(12) 0.0192(9) 0.0300(11) -0.0017(8) 0.0052(9) -0.0048(8)
O2 0.0362(12) 0.0279(10) 0.0391(12) 0.0077(9) 0.0012(9) 0.0063(9)
N1 0.0207(11) 0.0219(11) 0.0201(11) -0.0023(9) 0.0018(8) 0.0006(8)
N2 0.0256(12) 0.0180(10) 0.0209(12) 0.0028(9) 0.0012(9) -0.0001(9)
C1 0.0188(14) 0.0440(18) 0.0443(19) -0.0084(14) 0.0065(13) 0.0010(12)
C2 0.0262(14) 0.0386(16) 0.0259(15) 0.0053(12) 0.0015(11) 0.0080(12)
C3 0.0339(15) 0.0248(14) 0.0327(16) -0.0002(12) 0.0064(12) 0.0108(12)
C4 0.0353(16) 0.0408(17) 0.0191(14) 0.0005(12) 0.0066(12) 0.0166(13)
C5 0.0293(16) 0.0370(17) 0.049(2) 0.0126(14) 0.0195(14) 0.0084(13)
C6 0.0157(12) 0.0212(12) 0.0215(13) -0.0023(10) 0.0037(10) 0.0009(9)
C7 0.0213(13) 0.0228(13) 0.0238(14) -0.0018(10) 0.0063(10) -0.0022(10)
C8 0.0197(13) 0.0280(14) 0.0339(16) -0.0074(12) 0.0042(11) -0.0063(11)
C9 0.0190(13) 0.0335(15) 0.0308(15) -0.0078(12) -0.0013(11) 0.0002(11)
C10 0.0224(13) 0.0298(14) 0.0216(14) -0.0003(11) -0.0007(10) 0.0063(11)
C11 0.0153(11) 0.0193(12) 0.0210(13) -0.0005(10) 0.0057(9) 0.0004(9)
C12 0.0152(11) 0.0189(12) 0.0220(13) -0.0014(10) 0.0054(10) -0.0035(9)
C13 0.0211(12) 0.0149(12) 0.0249(14) 0.0012(10) 0.0036(10) -0.0034(9)
C14 0.0263(14) 0.0224(13) 0.0250(14) 0.0082(11) 0.0042(11) -0.0059(11)
C15 0.0262(14) 0.0269(13) 0.0200(13) -0.0006(11) 0.0070(10) -0.0080(11)
C16 0.0187(12) 0.0232(13) 0.0211(13) -0.0017(10) 0.0074(10) -0.0019(10)
C17 0.0265(14) 0.0458(18) 0.0268(15) 0.0034(13) 0.0086(12) -0.0127(13)
C18 0.0206(13) 0.0281(15) 0.0471(19) -0.0037(13) 0.0127(12) -0.0017(11)
C19 0.0190(13) 0.0273(14) 0.0360(16) 0.0039(12) -0.0034(11) -0.0005(10)
C20 0.0196(13) 0.0258(14) 0.0339(16) -0.0054(11) -0.0028(11) -0.0056(11)
C21 0.0234(14) 0.0234(14) 0.0435(18) 0.0094(12) 0.0012(12) -0.0067(11)
C22 0.0358(15) 0.0208(13) 0.0185(13) 0.0048(10) 0.0058(11) -0.0027(11)
C23 0.0353(16) 0.0390(17) 0.0226(15) -0.0010(12) -0.0006(12) -0.0048(13)
C24 0.0495(19) 0.0357(16) 0.0219(15) -0.0040(12) -0.0020(13) -0.0028(14)
C25 0.0455(18) 0.0259(14) 0.0237(15) 0.0050(11) 0.0078(13) 0.0009(13)
C26 0.0327(16) 0.0339(16) 0.0336(17) -0.0009(13) 0.0063(13) -0.0023(13)
C27 0.0352(16) 0.0322(15) 0.0231(15) -0.0030(12) 0.0049(12) -0.0068(12)
C28 0.060(2) 0.0380(18) 0.0387(19) -0.0044(15) 0.0146(16) 0.0079(16)

loop_
_atom_type_symbol
_atom_type_description
_atom_type_scat_dispersion_real
_atom_type_scat_dispersion_imag
_atom_type_scat_source
C C 0.0033 0.0016 'International Tables Vol C Tables 4.2.6.8 and 6.1.1.4'
H H 0.0000 0.0000 'International Tables Vol C Tables 4.2.6.8 and 6.1.1.4'
N N 0.0061 0.0033 'International Tables Vol C Tables 4.2.6.8 and 6.1.1.4'
O O 0.0106 0.0060 'International Tables Vol C Tables 4.2.6.8 and 6.1.1.4'
S S 0.1246 0.1234 'International Tables Vol C Tables 4.2.6.8 and 6.1.1.4'
Ru Ru -1.2594 0.8363 'International Tables Vol C Tables 4.2.6.8 and 6.1.1.4'

loop_
_geom_angle_atom_site_label_1
_geom_angle_atom_site_label_2
_geom_angle_atom_site_label_3
_geom_angle
C5 Ru1 C6 122.00(11)
C5 Ru1 C10 111.65(11)
C6 Ru1 C10 38.55(9)
C5 Ru1 C1 38.29(12)
C6 Ru1 C1 111.52(10)
C10 Ru1 C1 129.24(11)
C5 Ru1 C4 38.26(12)
C6 Ru1 C4 154.49(10)
C10 Ru1 C4 122.79(10)
C1 Ru1 C4 63.95(11)
C5 Ru1 C7 154.79(11)
C6 Ru1 C7 38.78(9)
C10 Ru1 C7 64.44(10)
C1 Ru1 C7 122.91(11)
C4 Ru1 C7 165.64(10)
C5 Ru1 C9 129.90(12)
C6 Ru1 C9 64.12(10)
C10 Ru1 C9 38.14(10)
C1 Ru1 C9 164.78(11)
C4 Ru1 C9 113.08(11)
C7 Ru1 C9 63.84(10)
C5 Ru1 C2 63.59(11)
C6 Ru1 C2 129.81(10)
C10 Ru1 C2 164.73(10)
C1 Ru1 C2 37.89(11)
C4 Ru1 C2 63.50(10)
C7 Ru1 C2 113.06(10)
C9 Ru1 C2 156.17(11)
C5 Ru1 C8 165.05(12)
C6 Ru1 C8 64.41(9)
C10 Ru1 C8 63.88(10)
C1 Ru1 C8 155.76(12)
C4 Ru1 C8 130.43(11)
C7 Ru1 C8 38.39(9)
C9 Ru1 C8 37.72(10)
C2 Ru1 C8 124.52(11)
C5 Ru1 C3 63.43(11)
C6 Ru1 C3 165.79(10)
C10 Ru1 C3 155.06(10)
C1 Ru1 C3 63.60(11)
C4 Ru1 C3 37.60(10)
C7 Ru1 C3 130.94(10)
C9 Ru1 C3 124.18(11)
C2 Ru1 C3 38.07(10)
C8 Ru1 C3 113.98(11)
C14 Ru2 C19 108.79(10)
C14 Ru2 C18 117.78(11)
C19 Ru2 C18 38.18(11)
C14 Ru2 C13 37.85(9)
C19 Ru2 C13 129.27(9)
C18 Ru2 C13 111.64(10)
C14 Ru2 C16 64.02(10)
C19 Ru2 C16 150.49(10)
C18 Ru2 C16 171.29(10)
C13 Ru2 C16 64.01(9)
C14 Ru2 C20 129.64(10)
C19 Ru2 C20 38.15(9)
C18 Ru2 C20 63.80(11)
C13 Ru2 C20 164.94(10)
C16 Ru2 C20 122.43(10)
C14 Ru2 C15 38.14(10)
C19 Ru2 C15 117.83(11)
C18 Ru2 C15 148.11(11)
C13 Ru2 C15 63.66(10)
C16 Ru2 C15 38.31(9)
C20 Ru2 C15 111.87(10)
C14 Ru2 C17 150.29(11)
C19 Ru2 C17 63.51(11)
C18 Ru2 C17 37.85(11)
C13 Ru2 C17 122.71(10)
C16 Ru2 C17 136.93(10)
C20 Ru2 C17 63.51(11)
C15 Ru2 C17 171.57(11)
C14 Ru2 C21 167.01(10)
C19 Ru2 C21 63.57(10)
C18 Ru2 C21 63.56(10)
C13 Ru2 C21 155.13(10)
C16 Ru2 C21 116.84(10)
C20 Ru2 C21 37.91(10)
C15 Ru2 C21 134.10(10)
C17 Ru2 C21 37.95(11)
C14 Ru2 C12 63.95(9)
C19 Ru2 C12 166.77(9)
C18 Ru2 C12 133.45(10)
C13 Ru2 C12 38.28(9)
C16 Ru2 C12 38.48(9)
C20 Ru2 C12 154.98(9)
C15 Ru2 C12 64.13(9)
C17 Ru2 C12 116.69(10)
C21 Ru2 C12 125.64(10)
O2 S1 O1 120.41(12)
O2 S1 N2 107.42(12)
O1 S1 N2 103.98(11)
O2 S1 C22 108.63(12)
O1 S1 C22 108.28(13)
N2 S1 C22 107.41(12)
C11 N1 N2 116.3(2)
N1 N2 S1 113.50(17)
N1 N2 H2N 113.6(19)
S1 N2 H2N 117.5(19)
C2 C1 C5 107.7(3)
C2 C1 Ru1 71.37(16)
C5 C1 Ru1 70.57(17)
C2 C1 H1B 126.1
C5 C1 H1B 126.1
Ru1 C1 H1B 126.1
C1 C2 C3 108.1(3)
C1 C2 Ru1 70.74(16)
C3 C2 Ru1 71.14(15)
C1 C2 H2B 125.9
C3 C2 H2B 125.9
Ru1 C2 H2B 125.9
C4 C3 C2 108.2(3)
C4 C3 Ru1 70.80(16)
C2 C3 Ru1 70.79(15)
C4 C3 H3A 125.9
C2 C3 H3A 125.9
Ru1 C3 H3A 125.9
C3 C4 C5 108.0(3)
C3 C4 Ru1 71.60(15)
C5 C4 Ru1 70.50(16)
C3 C4 H4A 126.0
C5 C4 H4A 126.0
Ru1 C4 H4A 126.0
C4 C5 C1 108.0(3)
C4 C5 Ru1 71.25(16)
C1 C5 Ru1 71.13(16)
C4 C5 H5A 125.9
C1 C5 H5A 125.9
Ru1 C5 H5A 125.9
C10 C6 C7 107.6(2)
C10 C6 C11 124.6(2)
C7 C6 C11 127.9(2)
C10 C6 Ru1 70.93(14)
C7 C6 Ru1 71.03(14)
C11 C6 Ru1 123.37(16)
C8 C7 C6 107.4(2)
C8 C7 Ru1 71.02(15)
C6 C7 Ru1 70.20(14)
C8 C7 H7A 126.3
C6 C7 H7A 126.3
Ru1 C7 H7A 126.3
C9 C8 C7 108.2(2)
C9 C8 Ru1 71.08(15)
C7 C8 Ru1 70.59(14)
C9 C8 H8A 125.9
C7 C8 H8A 125.9
Ru1 C8 H8A 125.9
C8 C9 C10 108.8(2)
C8 C9 Ru1 71.21(15)
C10 C9 Ru1 70.57(14)
C8 C9 H9A 125.6
C10 C9 H9A 125.6
Ru1 C9 H9A 125.6
C9 C10 C6 107.9(2)
C9 C10 Ru1 71.29(15)
C6 C10 Ru1 70.52(14)
C9 C10 H10A 126.0
C6 C10 H10A 126.0
Ru1 C10 H10A 126.0
N1 C11 C6 114.4(2)
N1 C11 C12 126.1(2)
C6 C11 C12 119.4(2)
C13 C12 C16 106.9(2)
C13 C12 C11 127.4(2)
C16 C12 C11 125.4(2)
C13 C12 Ru2 70.17(13)
C16 C12 Ru2 70.22(13)
C11 C12 Ru2 129.95(16)
C14 C13 C12 108.7(2)
C14 C13 Ru2 70.73(14)
C12 C13 Ru2 71.55(13)
C14 C13 H13A 125.6
C12 C13 H13A 125.6
Ru2 C13 H13A 125.6
C13 C14 C15 108.7(2)
C13 C14 Ru2 71.42(14)
C15 C14 Ru2 71.66(14)
C13 C14 H14A 125.6
C15 C14 H14A 125.6
Ru2 C14 H14A 125.6
C14 C15 C16 107.6(2)
C14 C15 Ru2 70.21(14)
C16 C15 Ru2 70.61(14)
C14 C15 H15A 126.2
C16 C15 H15A 126.2
Ru2 C15 H15A 126.2
C15 C16 C12 108.0(2)
C15 C16 Ru2 71.07(14)
C12 C16 Ru2 71.30(13)
C15 C16 H16A 125.9
C12 C16 H16A 125.9
Ru2 C16 H16A 125.9
C18 C17 C21 108.1(3)
C18 C17 Ru2 70.41(15)
C21 C17 Ru2 71.07(15)
C18 C17 H17A 125.9
C21 C17 H17A 125.9
Ru2 C17 H17A 125.9
C17 C18 C19 108.1(3)
C17 C18 Ru2 71.73(16)
C19 C18 Ru2 70.80(15)
C17 C18 H18A 125.9
C19 C18 H18A 125.9
Ru2 C18 H18A 125.9
C18 C19 C20 108.1(2)
C18 C19 Ru2 71.02(15)
C20 C19 Ru2 71.41(14)
C18 C19 H19A 125.9
C20 C19 H19A 125.9
Ru2 C19 H19A 125.9
C21 C20 C19 107.8(2)
C21 C20 Ru2 71.37(14)
C19 C20 Ru2 70.44(14)
C21 C20 H20A 126.1
C19 C20 H20A 126.1
Ru2 C20 H20A 126.1
C20 C21 C17 108.0(2)
C20 C21 Ru2 70.72(14)
C17 C21 Ru2 70.98(15)
C20 C21 H21A 126.0
C17 C21 H21A 126.0
Ru2 C21 H21A 126.0
C27 C22 C23 120.8(3)
C27 C22 S1 119.3(2)
C23 C22 S1 119.9(2)
C22 C23 C24 118.1(3)
C22 C23 H23A 120.9
C24 C23 H23A 120.9
C25 C24 C23 122.5(3)
C25 C24 H24A 118.7
C23 C24 H24A 118.7
C24 C25 C26 117.9(3)
C24 C25 C28 120.8(3)
C26 C25 C28 121.2(3)
C25 C26 C27 121.2(3)
C25 C26 H26A 119.4
C27 C26 H26A 119.4
C26 C27 C22 119.4(3)
C26 C27 H27A 120.3
C22 C27 H27A 120.3
C25 C28 H28A 109.5
C25 C28 H28B 109.5
H28A C28 H28B 109.5
C25 C28 H28C 109.5
H28A C28 H28C 109.5
H28B C28 H28C 109.5

loop_
_geom_bond_atom_site_label_1
_geom_bond_atom_site_label_2
_geom_bond_distance
Ru1 C5 2.166(3)
Ru1 C6 2.166(2)
Ru1 C10 2.172(3)
Ru1 C1 2.173(3)
Ru1 C4 2.175(3)
Ru1 C7 2.178(3)
Ru1 C9 2.181(3)
Ru1 C2 2.181(3)
Ru1 C8 2.183(3)
Ru1 C3 2.186(3)
Ru2 C14 2.170(2)
Ru2 C19 2.172(3)
Ru2 C18 2.175(3)
Ru2 C13 2.180(2)
Ru2 C16 2.183(2)
Ru2 C20 2.185(2)
Ru2 C15 2.189(3)
Ru2 C17 2.192(3)
Ru2 C21 2.194(3)
Ru2 C12 2.198(2)
S1 O2 1.423(2)
S1 O1 1.4342(19)
S1 N2 1.652(2)
S1 C22 1.764(3)
N1 C11 1.296(3)
N1 N2 1.389(3)
N2 H2N 0.846(17)
C1 C2 1.414(4)
C1 C5 1.423(4)
C1 H1B 1.0000
C2 C3 1.424(4)
C2 H2B 1.0000
C3 C4 1.405(4)
C3 H3A 1.0000
C4 C5 1.422(4)
C4 H4A 1.0000
C5 H5A 1.0000
C6 C10 1.432(3)
C6 C7 1.442(3)
C6 C11 1.476(3)
C7 C8 1.434(4)
C7 H7A 1.0000
C8 C9 1.411(4)
C8 H8A 1.0000
C9 C10 1.422(4)
C9 H9A 1.0000
C10 H10A 1.0000
C11 C12 1.480(3)
C12 C13 1.435(3)
C12 C16 1.444(3)
C13 C14 1.411(3)
C13 H13A 1.0000
C14 C15 1.424(4)
C14 H14A 1.0000
C15 C16 1.435(4)
C15 H15A 1.0000
C16 H16A 1.0000
C17 C18 1.417(4)
C17 C21 1.426(4)
C17 H17A 1.0000
C18 C19 1.422(4)
C18 H18A 1.0000
C19 C20 1.424(4)
C19 H19A 1.0000
C20 C21 1.422(4)
C20 H20A 1.0000
C21 H21A 1.0000
C22 C27 1.386(4)
C22 C23 1.387(4)
C23 C24 1.387(4)
C23 H23A 0.9500
C24 C25 1.382(4)
C24 H24A 0.9500
C25 C26 1.386(4)
C25 C28 1.511(4)
C26 C27 1.386(4)
C26 H26A 0.9500
C27 H27A 0.9500
C28 H28A 0.9800
C28 H28B 0.9800
C28 H28C 0.9800

loop_
_geom_hbond_atom_site_label_D
_geom_hbond_atom_site_label_H
_geom_hbond_atom_site_label_A
_geom_hbond_distance_DH
_geom_hbond_distance_HA
_geom_hbond_distance_DA
_geom_hbond_angle_DHA
N2 H2N Ru2 0.846(17) 2.671(19) 3.466(2) 157(2)

loop_
_geom_torsion_atom_site_label_1
_geom_torsion_atom_site_label_2
_geom_torsion_atom_site_label_3
_geom_torsion_atom_site_label_4
_geom_torsion
C11 N1 N2 S1 -160.80(18)
O2 S1 N2 N1 -58.6(2)
O1 S1 N2 N1 172.75(17)
C22 S1 N2 N1 58.1(2)
C5 Ru1 C1 C2 117.3(3)
C6 Ru1 C1 C2 -127.88(17)
C10 Ru1 C1 C2 -168.11(16)
C4 Ru1 C1 C2 79.61(18)
C7 Ru1 C1 C2 -85.87(19)
C9 Ru1 C1 C2 161.9(4)
C8 Ru1 C1 C2 -52.7(3)
C3 Ru1 C1 C2 37.51(16)
C6 Ru1 C1 C5 114.82(18)
C10 Ru1 C1 C5 74.6(2)
C4 Ru1 C1 C5 -37.69(17)
C7 Ru1 C1 C5 156.83(16)
C9 Ru1 C1 C5 44.6(5)
C2 Ru1 C1 C5 -117.3(3)
C8 Ru1 C1 C5 -170.0(2)
C3 Ru1 C1 C5 -79.79(18)
C5 C1 C2 C3 -0.1(3)
Ru1 C1 C2 C3 -61.69(19)
C5 C1 C2 Ru1 61.59(19)
C5 Ru1 C2 C1 -37.94(18)
C6 Ru1 C2 C1 72.9(2)
C10 Ru1 C2 C1 37.3(5)
C4 Ru1 C2 C1 -80.88(19)
C7 Ru1 C2 C1 114.49(18)
C9 Ru1 C2 C1 -168.3(2)
C8 Ru1 C2 C1 156.67(17)
C3 Ru1 C2 C1 -117.8(2)
C5 Ru1 C2 C3 79.87(19)
C6 Ru1 C2 C3 -169.26(16)
C10 Ru1 C2 C3 155.1(4)
C1 Ru1 C2 C3 117.8(2)
C4 Ru1 C2 C3 36.93(17)
C7 Ru1 C2 C3 -127.69(17)
C9 Ru1 C2 C3 -50.5(3)
C8 Ru1 C2 C3 -85.52(19)
C1 C2 C3 C4 0.2(3)
Ru1 C2 C3 C4 -61.22(19)
C1 C2 C3 Ru1 61.43(19)
C5 Ru1 C3 C4 37.85(18)
C6 Ru1 C3 C4 153.9(4)
C10 Ru1 C3 C4 -46.6(3)
C1 Ru1 C3 C4 80.8(2)
C7 Ru1 C3 C4 -167.28(17)
C9 Ru1 C3 C4 -84.0(2)
C2 Ru1 C3 C4 118.2(3)
C8 Ru1 C3 C4 -125.85(18)
C5 Ru1 C3 C2 -80.33(19)
C6 Ru1 C3 C2 35.7(5)
C10 Ru1 C3 C2 -164.7(2)
C1 Ru1 C3 C2 -37.33(17)
C4 Ru1 C3 C2 -118.2(3)
C7 Ru1 C3 C2 74.5(2)
C9 Ru1 C3 C2 157.86(17)
C8 Ru1 C3 C2 115.97(18)
C2 C3 C4 C5 -0.2(3)
Ru1 C3 C4 C5 -61.46(19)
C2 C3 C4 Ru1 61.22(19)
C5 Ru1 C4 C3 -117.6(3)
C6 Ru1 C4 C3 -165.5(2)
C10 Ru1 C4 C3 158.64(17)
C1 Ru1 C4 C3 -79.85(19)
C7 Ru1 C4 C3 42.1(5)
C9 Ru1 C4 C3 116.58(18)
C2 Ru1 C4 C3 -37.39(17)
C8 Ru1 C4 C3 76.6(2)
C6 Ru1 C4 C5 -47.9(3)
C10 Ru1 C4 C5 -83.78(19)
C1 Ru1 C4 C5 37.73(17)
C7 Ru1 C4 C5 159.7(4)
C9 Ru1 C4 C5 -125.84(18)
C2 Ru1 C4 C5 80.18(18)
C8 Ru1 C4 C5 -165.80(17)
C3 Ru1 C4 C5 117.6(3)
C3 C4 C5 C1 0.2(3)
Ru1 C4 C5 C1 -61.99(19)
C3 C4 C5 Ru1 62.16(19)
C2 C1 C5 C4 0.0(3)
Ru1 C1 C5 C4 62.1(2)
C2 C1 C5 Ru1 -62.10(19)
C6 Ru1 C5 C4 157.87(15)
C10 Ru1 C5 C4 115.96(17)
C1 Ru1 C5 C4 -117.5(2)
C7 Ru1 C5 C4 -168.3(2)
C9 Ru1 C5 C4 76.4(2)
C2 Ru1 C5 C4 -79.94(18)
C8 Ru1 C5 C4 46.4(5)
C3 Ru1 C5 C4 -37.20(16)
C6 Ru1 C5 C1 -84.64(19)
C10 Ru1 C5 C1 -126.56(17)
C4 Ru1 C5 C1 117.5(2)
C7 Ru1 C5 C1 -50.8(3)
C9 Ru1 C5 C1 -166.10(17)
C2 Ru1 C5 C1 37.54(17)
C8 Ru1 C5 C1 163.9(4)
C3 Ru1 C5 C1 80.28(18)
C5 Ru1 C6 C10 -85.07(18)
C1 Ru1 C6 C10 -126.61(16)
C4 Ru1 C6 C10 -52.3(3)
C7 Ru1 C6 C10 117.2(2)
C9 Ru1 C6 C10 37.45(15)
C2 Ru1 C6 C10 -165.74(16)
C8 Ru1 C6 C10 79.50(16)
C3 Ru1 C6 C10 166.3(4)
C5 Ru1 C6 C7 157.76(16)
C10 Ru1 C6 C7 -117.2(2)
C1 Ru1 C6 C7 116.22(16)
C4 Ru1 C6 C7 -169.4(2)
C9 Ru1 C6 C7 -79.72(16)
C2 Ru1 C6 C7 77.09(18)
C8 Ru1 C6 C7 -37.67(15)
C3 Ru1 C6 C7 49.2(5)
C5 Ru1 C6 C11 34.3(2)
C10 Ru1 C6 C11 119.4(3)
C1 Ru1 C6 C11 -7.2(2)
C4 Ru1 C6 C11 67.1(3)
C7 Ru1 C6 C11 -123.4(3)
C9 Ru1 C6 C11 156.9(2)
C2 Ru1 C6 C11 -46.3(3)
C8 Ru1 C6 C11 -161.1(2)
C3 Ru1 C6 C11 -74.2(5)
C10 C6 C7 C8 -0.3(3)
C11 C6 C7 C8 179.6(2)
Ru1 C6 C7 C8 61.61(18)
C10 C6 C7 Ru1 -61.88(17)
C11 C6 C7 Ru1 118.0(2)
C5 Ru1 C7 C8 -166.3(2)
C6 Ru1 C7 C8 -117.4(2)
C10 Ru1 C7 C8 -79.51(17)
C1 Ru1 C7 C8 158.77(16)
C4 Ru1 C7 C8 44.0(5)
C9 Ru1 C7 C8 -36.94(16)
C2 Ru1 C7 C8 117.03(17)
C3 Ru1 C7 C8 76.8(2)
C5 Ru1 C7 C6 -48.9(3)
C10 Ru1 C7 C6 37.92(14)
C1 Ru1 C7 C6 -83.80(18)
C4 Ru1 C7 C6 161.5(4)
C9 Ru1 C7 C6 80.50(16)
C2 Ru1 C7 C6 -125.54(15)
C8 Ru1 C7 C6 117.4(2)
C3 Ru1 C7 C6 -165.77(15)
C6 C7 C8 C9 0.4(3)
Ru1 C7 C8 C9 61.43(18)
C6 C7 C8 Ru1 -61.08(17)
C5 Ru1 C8 C9 38.9(5)
C6 Ru1 C8 C9 -80.10(17)
C10 Ru1 C8 C9 -37.07(15)
C1 Ru1 C8 C9 -165.9(2)
C4 Ru1 C8 C9 74.9(2)
C7 Ru1 C8 C9 -118.1(2)
C2 Ru1 C8 C9 157.74(16)
C3 Ru1 C8 C9 115.46(17)
C5 Ru1 C8 C7 157.0(4)
C6 Ru1 C8 C7 38.05(15)
C10 Ru1 C8 C7 81.08(16)
C1 Ru1 C8 C7 -47.8(3)
C4 Ru1 C8 C7 -166.91(15)
C9 Ru1 C8 C7 118.1(2)
C2 Ru1 C8 C7 -84.11(18)
C3 Ru1 C8 C7 -126.39(16)
C7 C8 C9 C10 -0.3(3)
Ru1 C8 C9 C10 60.83(18)
C7 C8 C9 Ru1 -61.13(18)
C5 Ru1 C9 C8 -167.82(16)
C6 Ru1 C9 C8 80.95(17)
C10 Ru1 C9 C8 118.8(2)
C1 Ru1 C9 C8 157.6(4)
C4 Ru1 C9 C8 -126.96(17)
C7 Ru1 C9 C8 37.59(15)
C2 Ru1 C9 C8 -50.6(3)
C3 Ru1 C9 C8 -85.70(18)
C5 Ru1 C9 C10 73.4(2)
C6 Ru1 C9 C10 -37.85(15)
C1 Ru1 C9 C10 38.8(5)
C4 Ru1 C9 C10 114.24(17)
C7 Ru1 C9 C10 -81.20(17)
C2 Ru1 C9 C10 -169.4(2)
C8 Ru1 C9 C10 -118.8(2)
C3 Ru1 C9 C10 155.50(16)
C8 C9 C10 C6 0.1(3)
Ru1 C9 C10 C6 61.35(17)
C8 C9 C10 Ru1 -61.23(19)
C7 C6 C10 C9 0.1(3)
C11 C6 C10 C9 -179.8(2)
Ru1 C6 C10 C9 -61.85(18)
C7 C6 C10 Ru1 61.95(17)
C11 C6 C10 Ru1 -117.9(2)
C5 Ru1 C10 C9 -127.72(18)
C6 Ru1 C10 C9 117.7(2)
C1 Ru1 C10 C9 -167.72(17)
C4 Ru1 C10 C9 -86.25(19)
C7 Ru1 C10 C9 79.51(17)
C2 Ru1 C10 C9 163.6(4)
C8 Ru1 C10 C9 36.66(16)
C3 Ru1 C10 C9 -54.4(3)
C5 Ru1 C10 C6 114.62(17)
C1 Ru1 C10 C6 74.63(19)
C4 Ru1 C10 C6 156.10(15)
C7 Ru1 C10 C6 -38.14(14)
C9 Ru1 C10 C6 -117.7(2)
C2 Ru1 C10 C6 45.9(4)
C8 Ru1 C10 C6 -80.99(16)
C3 Ru1 C10 C6 -172.1(2)
N2 N1 C11 C6 177.3(2)
N2 N1 C11 C12 -4.0(4)
C10 C6 C11 N1 -10.4(3)
C7 C6 C11 N1 169.7(2)
Ru1 C6 C11 N1 -99.2(2)
C10 C6 C11 C12 170.8(2)
C7 C6 C11 C12 -9.1(4)
Ru1 C6 C11 C12 82.0(3)
N1 C11 C12 C13 145.2(3)
C6 C11 C12 C13 -36.1(4)
N1 C11 C12 C16 -42.6(4)
C6 C11 C12 C16 136.0(2)
N1 C11 C12 Ru2 50.4(3)
C6 C11 C12 Ru2 -130.9(2)
C14 Ru2 C12 C13 36.92(14)
C19 Ru2 C12 C13 -22.3(5)
C18 Ru2 C12 C13 -67.6(2)
C16 Ru2 C12 C13 117.2(2)
C20 Ru2 C12 C13 166.1(2)
C15 Ru2 C12 C13 79.53(16)
C17 Ru2 C12 C13 -109.83(16)
C21 Ru2 C12 C13 -153.31(15)
C14 Ru2 C12 C16 -80.29(16)
C19 Ru2 C12 C16 -139.5(4)
C18 Ru2 C12 C16 175.14(15)
C13 Ru2 C12 C16 -117.2(2)
C20 Ru2 C12 C16 48.9(3)
C15 Ru2 C12 C16 -37.68(14)
C17 Ru2 C12 C16 132.96(16)
C21 Ru2 C12 C16 89.47(17)
C14 Ru2 C12 C11 159.6(2)
C19 Ru2 C12 C11 100.4(5)
C18 Ru2 C12 C11 55.0(3)
C13 Ru2 C12 C11 122.7(3)
C16 Ru2 C12 C11 -120.1(3)
C20 Ru2 C12 C11 -71.2(3)
C15 Ru2 C12 C11 -157.8(2)
C17 Ru2 C12 C11 12.8(3)
C21 Ru2 C12 C11 -30.7(3)
C16 C12 C13 C14 -0.3(3)
C11 C12 C13 C14 173.0(2)
Ru2 C12 C13 C14 -61.27(17)
C16 C12 C13 Ru2 60.98(16)
C11 C12 C13 Ru2 -125.7(2)
C19 Ru2 C13 C14 -68.03(19)
C18 Ru2 C13 C14 -107.85(17)
C16 Ru2 C13 C14 80.40(16)
C20 Ru2 C13 C14 -38.6(4)
C15 Ru2 C13 C14 37.51(15)
C17 Ru2 C13 C14 -148.85(16)
C21 Ru2 C13 C14 178.6(2)
C12 Ru2 C13 C14 118.4(2)
C14 Ru2 C13 C12 -118.4(2)
C19 Ru2 C13 C12 173.57(15)
C18 Ru2 C13 C12 133.75(15)
C16 Ru2 C13 C12 -38.00(14)
C20 Ru2 C13 C12 -157.0(3)
C15 Ru2 C13 C12 -80.89(16)
C17 Ru2 C13 C12 92.75(17)
C21 Ru2 C13 C12 60.2(3)
C12 C13 C14 C15 -0.5(3)
Ru2 C13 C14 C15 -62.33(17)
C12 C13 C14 Ru2 61.79(16)
C19 Ru2 C14 C13 130.68(15)
C18 Ru2 C14 C13 90.08(17)
C16 Ru2 C14 C13 -80.36(16)
C20 Ru2 C14 C13 167.86(14)
C15 Ru2 C14 C13 -117.9(2)
C17 Ru2 C14 C13 61.4(3)
C21 Ru2 C14 C13 -177.4(4)
C12 Ru2 C14 C13 -37.34(14)
C19 Ru2 C14 C15 -111.41(16)
C18 Ru2 C14 C15 -152.01(16)
C13 Ru2 C14 C15 117.9(2)
C16 Ru2 C14 C15 37.55(15)
C20 Ru2 C14 C15 -74.23(19)
C17 Ru2 C14 C15 179.33(19)
C21 Ru2 C14 C15 -59.5(5)
C12 Ru2 C14 C15 80.57(16)
C13 C14 C15 C16 1.2(3)
Ru2 C14 C15 C16 -61.02(17)
C13 C14 C15 Ru2 62.18(17)
C19 Ru2 C15 C14 85.27(17)
C18 Ru2 C15 C14 51.8(3)
C13 Ru2 C15 C14 -37.23(15)
C16 Ru2 C15 C14 -117.9(2)
C20 Ru2 C15 C14 127.00(15)
C17 Ru2 C15 C14 -177.7(6)
C21 Ru2 C15 C14 164.36(15)
C12 Ru2 C15 C14 -80.06(16)
C14 Ru2 C15 C16 117.9(2)
C19 Ru2 C15 C16 -156.83(14)
C18 Ru2 C15 C16 169.71(18)
C13 Ru2 C15 C16 80.67(15)
C20 Ru2 C15 C16 -115.09(15)
C17 Ru2 C15 C16 -59.8(7)
C21 Ru2 C15 C16 -77.74(19)
C12 Ru2 C15 C16 37.85(14)
C14 C15 C16 C12 -1.3(3)
Ru2 C15 C16 C12 -62.10(16)
C14 C15 C16 Ru2 60.76(17)
C13 C12 C16 C15 1.0(3)
C11 C12 C16 C15 -172.5(2)
Ru2 C12 C16 C15 61.95(17)
C13 C12 C16 Ru2 -60.95(16)
C11 C12 C16 Ru2 125.6(2)
C14 Ru2 C16 C15 -37.38(15)
C19 Ru2 C16 C15 45.0(3)
C18 Ru2 C16 C15 -141.4(6)
C13 Ru2 C16 C15 -79.67(16)
C20 Ru2 C16 C15 84.71(17)
C17 Ru2 C16 C15 169.30(16)
C21 Ru2 C16 C15 128.14(16)
C12 Ru2 C16 C15 -117.5(2)
C14 Ru2 C16 C12 80.09(15)
C19 Ru2 C16 C12 162.43(18)
C18 Ru2 C16 C12 -24.0(7)
C13 Ru2 C16 C12 37.80(14)
C20 Ru2 C16 C12 -157.82(14)
C15 Ru2 C16 C12 117.5(2)
C17 Ru2 C16 C12 -73.2(2)
C21 Ru2 C16 C12 -114.39(15)
C14 Ru2 C17 C18 43.7(3)
C19 Ru2 C17 C18 -37.80(17)
C13 Ru2 C17 C18 83.56(19)
C16 Ru2 C17 C18 169.22(16)
C20 Ru2 C17 C18 -80.64(18)
C15 Ru2 C17 C18 -139.1(7)
C21 Ru2 C17 C18 -118.0(2)
C12 Ru2 C17 C18 127.40(17)
C14 Ru2 C17 C21 161.77(19)
C19 Ru2 C17 C21 80.23(17)
C18 Ru2 C17 C21 118.0(2)
C13 Ru2 C17 C21 -158.41(15)
C16 Ru2 C17 C21 -72.7(2)
C20 Ru2 C17 C21 37.39(16)
C15 Ru2 C17 C21 -21.0(8)
C12 Ru2 C17 C21 -114.57(16)
C21 C17 C18 C19 0.4(3)
Ru2 C17 C18 C19 61.85(19)
C21 C17 C18 Ru2 -61.43(18)
C14 Ru2 C18 C17 -157.21(16)
C19 Ru2 C18 C17 117.4(2)
C13 Ru2 C18 C17 -115.91(17)
C16 Ru2 C18 C17 -57.5(7)
C20 Ru2 C18 C17 79.81(18)
C15 Ru2 C18 C17 169.52(18)
C21 Ru2 C18 C17 37.31(17)
C12 Ru2 C18 C17 -77.9(2)
C14 Ru2 C18 C19 85.36(17)
C13 Ru2 C18 C19 126.67(16)
C16 Ru2 C18 C19 -174.9(6)
C20 Ru2 C18 C19 -37.62(15)
C15 Ru2 C18 C19 52.1(3)
C17 Ru2 C18 C19 -117.4(2)
C21 Ru2 C18 C19 -80.11(17)
C12 Ru2 C18 C19 164.72(15)
C17 C18 C19 C20 -0.3(3)
Ru2 C18 C19 C20 62.14(18)
C17 C18 C19 Ru2 -62.44(19)
C14 Ru2 C19 C18 -111.33(17)
C13 Ru2 C19 C18 -74.4(2)
C16 Ru2 C19 C18 178.43(18)
C20 Ru2 C19 C18 117.6(2)
C15 Ru2 C19 C18 -151.87(16)
C17 Ru2 C19 C18 37.49(17)
C21 Ru2 C19 C18 80.08(18)
C12 Ru2 C19 C18 -56.7(5)
C14 Ru2 C19 C20 131.12(17)
C18 Ru2 C19 C20 -117.6(2)
C13 Ru2 C19 C20 168.06(15)
C16 Ru2 C19 C20 60.9(3)
C15 Ru2 C19 C20 90.57(18)
C17 Ru2 C19 C20 -80.07(18)
C21 Ru2 C19 C20 -37.48(16)
C12 Ru2 C19 C20 -174.3(4)
C18 C19 C20 C21 0.1(3)
Ru2 C19 C20 C21 61.97(18)
C18 C19 C20 Ru2 -61.89(18)
C14 Ru2 C20 C21 174.65(15)
C19 Ru2 C20 C21 -117.5(2)
C18 Ru2 C20 C21 -79.87(17)
C13 Ru2 C20 C21 -155.6(3)
C16 Ru2 C20 C21 93.14(18)
C15 Ru2 C20 C21 134.83(16)
C17 Ru2 C20 C21 -37.43(16)
C12 Ru2 C20 C21 59.4(3)
C14 Ru2 C20 C19 -67.8(2)
C18 Ru2 C20 C19 37.64(17)
C13 Ru2 C20 C19 -38.1(5)
C16 Ru2 C20 C19 -149.35(16)
C15 Ru2 C20 C19 -107.66(17)
C17 Ru2 C20 C19 80.08(18)
C21 Ru2 C20 C19 117.5(2)
C12 Ru2 C20 C19 176.9(2)
C19 C20 C21 C17 0.2(3)
Ru2 C20 C21 C17 61.55(18)
C19 C20 C21 Ru2 -61.37(18)
C18 C17 C21 C20 -0.4(3)
Ru2 C17 C21 C20 -61.38(18)
C18 C17 C21 Ru2 61.01(18)
C14 Ru2 C21 C20 -18.6(5)
C19 Ru2 C21 C20 37.73(16)
C18 Ru2 C21 C20 80.57(17)
C13 Ru2 C21 C20 165.2(2)
C16 Ru2 C21 C20 -109.17(16)
C15 Ru2 C21 C20 -66.4(2)
C17 Ru2 C21 C20 117.8(2)
C12 Ru2 C21 C20 -153.39(15)
C14 Ru2 C21 C17 -136.4(4)
C19 Ru2 C21 C17 -80.07(18)
C18 Ru2 C21 C17 -37.23(17)
C13 Ru2 C21 C17 47.4(3)
C16 Ru2 C21 C17 133.03(16)
C20 Ru2 C21 C17 -117.8(2)
C15 Ru2 C21 C17 175.80(16)
C12 Ru2 C21 C17 88.82(18)
O2 S1 C22 C27 -149.7(2)
O1 S1 C22 C27 -17.4(2)
N2 S1 C22 C27 94.4(2)
O2 S1 C22 C23 31.8(3)
O1 S1 C22 C23 164.2(2)
N2 S1 C22 C23 -84.1(2)
C27 C22 C23 C24 -0.4(4)
S1 C22 C23 C24 178.1(2)
C22 C23 C24 C25 0.1(4)
C23 C24 C25 C26 0.0(4)
C23 C24 C25 C28 179.9(3)
C24 C25 C26 C27 0.2(4)
C28 C25 C26 C27 -179.7(3)
C25 C26 C27 C22 -0.4(4)
C23 C22 C27 C26 0.5(4)
S1 C22 C27 C26 -177.9(2)
